data_7100540
_journal_name_full 'Chemical Communications'
_journal_paper_doi 10.1039/b510081j
_journal_year 2005
_chemical_formula_moiety 'C22 H18 N2 S2'
_chemical_formula_sum 'C22 H18 N2 S2'
_chemical_formula_weight 374.5
_space_group_IT_number 2
_symmetry_space_group_name_Hall '-P 1'
_symmetry_space_group_name_H-M 'P -1'
_cell_angle_alpha 98.066(5)
_cell_angle_beta 100.857(5)
_cell_angle_gamma 112.583(5)
_cell_formula_units_Z 2
_cell_length_a 9.4183(9)
_cell_length_b 10.0041(10)
_cell_length_c 11.1304(11)
_cell_measurement_temperature 293(2)
_cell_volume 924.46(16)
_diffrn_ambient_temperature 293(2)
_exptl_crystal_density_diffrn 1.345
_cod_database_code 7100540

loop_
_symmetry_equiv_pos_as_xyz
'x, y, z'
'-x, -y, -z'

loop_
_atom_site_label
_atom_site_type_symbol
_atom_site_fract_x
_atom_site_fract_y
_atom_site_fract_z
_atom_site_U_iso_or_equiv
_atom_site_adp_type
_atom_site_occupancy
_atom_site_symmetry_multiplicity
_atom_site_calc_flag
_atom_site_refinement_flags
_atom_site_disorder_assembly
_atom_site_disorder_group
S1 S 0.28792(7) 0.15642(6) 0.35090(5) 0.03649(17) Uani 1 1 d . . .
S2 S 0.81324(7) 0.51122(7) 0.71429(5) 0.04013(18) Uani 1 1 d . . .
C14 C 0.3467(2) 0.4089(2) 0.80141(18) 0.0304(4) Uani 1 1 d . . .
C6 C 0.3899(2) 0.1236(2) 0.49286(17) 0.0292(4) Uani 1 1 d . . .
H6A H 0.3376 0.0203 0.4964 0.035 Uiso 1 1 calc R . .
H6B H 0.5 0.1466 0.4936 0.035 Uiso 1 1 calc R . .
C18 C 0.9606(2) 0.6153(2) 0.64654(17) 0.0272(4) Uani 1 1 d . . .
C16 C 0.4917(2) 0.3777(2) 0.64745(17) 0.0277(4) Uani 1 1 d . . .
C8 C 0.2623(2) 0.1676(2) 0.66043(18) 0.0310(5) Uani 1 1 d . . .
H8 H 0.1928 0.0672 0.6325 0.037 Uiso 1 1 calc R . .
C17 C 0.6302(2) 0.4489(2) 0.59224(18) 0.0302(4) Uani 1 1 d . . .
H17A H 0.6231 0.5326 0.5613 0.036 Uiso 1 1 calc R . .
H17B H 0.6276 0.3772 0.5225 0.036 Uiso 1 1 calc R . .
N2 N 1.2165(2) 0.7815(2) 0.55684(19) 0.0416(5) Uani 1 1 d . . .
C9 C 0.2400(2) 0.2560(2) 0.76067(18) 0.0306(4) Uani 1 1 d . . .
N1 N 0.3309(3) -0.1373(2) 0.01932(18) 0.0464(5) Uani 1 1 d . . .
C22 C 0.9350(3) 0.6369(2) 0.52548(19) 0.0315(5) Uani 1 1 d . . .
H22 H 0.8326 0.5969 0.4721 0.038 Uiso 1 1 calc R . .
C21 C 1.0657(3) 0.7195(2) 0.4860(2) 0.0368(5) Uani 1 1 d . . .
H21 H 1.0473 0.7328 0.4044 0.044 Uiso 1 1 calc R . .
C7 C 0.3822(2) 0.2247(2) 0.60333(18) 0.0285(4) Uani 1 1 d . . .
C15 C 0.4713(2) 0.4656(2) 0.74378(18) 0.0309(4) Uani 1 1 d . . .
H15 H 0.5422 0.5656 0.7716 0.037 Uiso 1 1 calc R . .
C12 C 0.1996(3) 0.4421(3) 0.9499(2) 0.0434(6) Uani 1 1 d . . .
H12 H 0.1839 0.5029 1.0124 0.052 Uiso 1 1 calc R . .
C19 C 1.1165(3) 0.6804(2) 0.7223(2) 0.0369(5) Uani 1 1 d . . .
H19 H 1.1381 0.6694 0.8045 0.044 Uiso 1 1 calc R . .
C3 C 0.3096(2) 0.0421(2) 0.22766(18) 0.0281(4) Uani 1 1 d . . .
C4 C 0.3594(3) -0.0697(2) 0.24121(19) 0.0361(5) Uani 1 1 d . . .
H4 H 0.3869 -0.0876 0.3201 0.043 Uiso 1 1 calc R . .
C10 C 0.1158(3) 0.1986(3) 0.8190(2) 0.0387(5) Uani 1 1 d . . .
H10 H 0.0473 0.0978 0.7944 0.046 Uiso 1 1 calc R . .
C13 C 0.3224(3) 0.5014(3) 0.89800(19) 0.0382(5) Uani 1 1 d . . .
H13 H 0.3907 0.6022 0.9253 0.046 Uiso 1 1 calc R . .
C2 C 0.2707(3) 0.0630(2) 0.10662(19) 0.0389(5) Uani 1 1 d . . .
H2 H 0.2361 0.1363 0.0926 0.047 Uiso 1 1 calc R . .
C20 C 1.2381(3) 0.7609(3) 0.6744(2) 0.0425(5) Uani 1 1 d . . .
H20 H 1.3415 0.8036 0.7265 0.051 Uiso 1 1 calc R . .
C5 C 0.3675(3) -0.1543(3) 0.1352(2) 0.0432(6) Uani 1 1 d . . .
H5 H 0.4011 -0.2289 0.1464 0.052 Uiso 1 1 calc R . .
C11 C 0.0953(3) 0.2885(3) 0.9099(2) 0.0444(6) Uani 1 1 d . . .
H11 H 0.012 0.2493 0.9466 0.053 Uiso 1 1 calc R . .
C1 C 0.2845(3) -0.0273(3) 0.0080(2) 0.0485(6) Uani 1 1 d . . .
H1 H 0.2599 -0.0109 -0.0719 0.058 Uiso 1 1 calc R . .

loop_
_atom_site_aniso_label
_atom_site_aniso_U_11
_atom_site_aniso_U_22
_atom_site_aniso_U_33
_atom_site_aniso_U_23
_atom_site_aniso_U_13
_atom_site_aniso_U_12
S1 0.0461(4) 0.0395(3) 0.0280(3) 0.0022(2) 0.0035(2) 0.0272(3)
S2 0.0287(3) 0.0595(4) 0.0295(3) 0.0181(2) 0.0082(2) 0.0131(3)
C14 0.0301(11) 0.0353(11) 0.0263(10) 0.0090(8) 0.0056(8) 0.0146(9)
C6 0.0325(11) 0.0313(11) 0.0268(10) 0.0069(8) 0.0080(8) 0.0164(9)
C18 0.0269(11) 0.0299(10) 0.0263(9) 0.0049(8) 0.0073(8) 0.0141(9)
C16 0.0286(11) 0.0309(11) 0.0244(9) 0.0079(8) 0.0069(8) 0.0129(9)
C8 0.0310(11) 0.0271(10) 0.0327(11) 0.0085(8) 0.0061(9) 0.0105(9)
C17 0.0275(11) 0.0346(11) 0.0243(9) 0.0040(8) 0.0058(8) 0.0102(9)
N2 0.0371(11) 0.0348(10) 0.0561(12) 0.0137(9) 0.0202(10) 0.0138(9)
C9 0.0297(11) 0.0343(11) 0.0288(10) 0.0125(8) 0.0068(8) 0.0134(9)
N1 0.0542(13) 0.0506(12) 0.0331(10) -0.0011(8) 0.0071(9) 0.0266(11)
C22 0.0312(11) 0.0369(12) 0.0300(10) 0.0081(8) 0.0096(9) 0.0173(10)
C21 0.0407(13) 0.0403(12) 0.0388(12) 0.0159(9) 0.0163(10) 0.0220(11)
C7 0.0303(11) 0.0318(11) 0.0268(9) 0.0091(8) 0.0062(8) 0.0165(9)
C15 0.0295(11) 0.0280(10) 0.0299(10) 0.0040(8) 0.0066(8) 0.0081(9)
C12 0.0498(15) 0.0570(15) 0.0318(11) 0.0082(10) 0.0173(11) 0.0289(13)
C19 0.0327(12) 0.0415(13) 0.0316(11) 0.0053(9) 0.0049(9) 0.0133(10)
C3 0.0242(10) 0.0270(10) 0.0267(9) 0.0018(8) 0.0041(8) 0.0069(8)
C4 0.0429(13) 0.0375(12) 0.0266(10) 0.0023(8) 0.0009(9) 0.0212(11)
C10 0.0350(13) 0.0407(13) 0.0397(12) 0.0140(10) 0.0141(10) 0.0119(10)
C13 0.0439(14) 0.0408(13) 0.0299(11) 0.0045(9) 0.0109(10) 0.0187(11)
C2 0.0476(14) 0.0366(12) 0.0327(11) 0.0104(9) 0.0063(10) 0.0194(11)
C20 0.0267(12) 0.0445(13) 0.0497(14) 0.0072(11) 0.0072(10) 0.0107(10)
C5 0.0496(15) 0.0441(13) 0.0359(12) -0.0016(10) 0.0025(11) 0.0277(12)
C11 0.0430(14) 0.0565(15) 0.0394(12) 0.0164(11) 0.0212(11) 0.0206(12)
C1 0.0633(17) 0.0530(15) 0.0283(11) 0.0106(10) 0.0098(11) 0.0244(14)

loop_
_geom_bond_atom_site_label_1
_geom_bond_atom_site_label_2
_geom_bond_distance
_geom_bond_site_symmetry_2
_geom_bond_publ_flag
S1 C3 1.7538(19) . ?
S1 C6 1.829(2) . ?
S2 C18 1.756(2) . ?
S2 C17 1.806(2) . ?
C14 C15 1.409(3) . ?
C14 C9 1.417(3) . ?
C14 C13 1.428(3) . ?
C6 C7 1.510(3) . ?
C18 C22 1.386(3) . ?
C18 C19 1.392(3) . ?
C16 C15 1.379(3) . ?
C16 C7 1.426(3) . ?
C16 C17 1.516(3) . ?
C8 C7 1.372(3) . ?
C8 C9 1.423(3) . ?
N2 C21 1.337(3) . ?
N2 C20 1.343(3) . ?
C9 C10 1.412(3) . ?
N1 C5 1.324(3) . ?
N1 C1 1.344(3) . ?
C22 C21 1.384(3) . ?
C12 C13 1.358(3) . ?
C12 C11 1.417(4) . ?
C19 C20 1.374(3) . ?
C3 C4 1.384(3) . ?
C3 C2 1.394(3) . ?
C4 C5 1.385(3) . ?
C10 C11 1.350(3) . ?
C2 C1 1.379(3) . ?

loop_
_cod_related_entry_id
_cod_related_entry_database
_cod_related_entry_code
1 ChemSpider 21150240
